data_4067421
loop_
_publ_author_name
'Carver, Colin T.'
'Williams, Bryan N.'
'Ogilby, Kevin R.'
'Diaconescu, Paula L.'

_publ_section_title
;
 Coupling of Aromatic N-Heterocycles Mediated by Group 3 Complexes
;
_journal_issue 4
_journal_name_full Organometallics
_journal_page_first 835
_journal_paper_doi 10.1021/om900943m
_journal_volume 29
_journal_year 2010
_chemical_formula_moiety 'C39 H55 Fe N4 Sc Si2, 0.5(C6 H6)'
_chemical_formula_sum 'C42 H58 Fe N4 Sc Si2'
_chemical_formula_weight 775.91
_chemical_name_systematic
; 
 ? 
;
_space_group_IT_number 14
_symmetry_cell_setting monoclinic
_symmetry_space_group_name_Hall '-P 2ybc'
_symmetry_space_group_name_H-M 'P 1 21/c 1'
_atom_sites_solution_hydrogens geom
_atom_sites_solution_primary direct
_atom_sites_solution_secondary difmap
_audit_creation_method SHELXL-97
_cell_angle_alpha 90.00
_cell_angle_beta 109.6250(10)
_cell_angle_gamma 90.00
_cell_formula_units_Z 4
_cell_length_a 18.2657(11)
_cell_length_b 13.1113(8)
_cell_length_c 17.9123(11)
_cell_measurement_reflns_used 9936
_cell_measurement_temperature 100(2)
_cell_measurement_theta_max 28.24
_cell_measurement_theta_min 3.89
_cell_volume 4040.6(4)
_computing_cell_refinement 'Bruker APEX11'
_computing_data_collection 'Bruker APEX11'
_computing_data_reduction 'Bruker SAINT'
_computing_molecular_graphics 'Bruker SHELXTL'
_computing_publication_material 'Bruker SHELXTL'
_computing_structure_refinement 'SHELXL-97 (Sheldrick, 1997)'
_computing_structure_solution 'SHELXS-97 (Sheldrick, 1990)'
_diffrn_ambient_temperature 100(2)
_diffrn_measured_fraction_theta_full 0.996
_diffrn_measured_fraction_theta_max 0.995
_diffrn_measurement_device_type 'CCD area detector'
_diffrn_measurement_method 'phi and omega scans'
_diffrn_radiation_monochromator graphite
_diffrn_radiation_source 'fine-focus sealed tube'
_diffrn_radiation_type MoK\a
_diffrn_radiation_wavelength 0.71073
_diffrn_reflns_av_R_equivalents 0.0348
_diffrn_reflns_av_sigmaI/netI 0.0344
_diffrn_reflns_limit_h_max 24
_diffrn_reflns_limit_h_min -24
_diffrn_reflns_limit_k_max 17
_diffrn_reflns_limit_k_min -17
_diffrn_reflns_limit_l_max 23
_diffrn_reflns_limit_l_min -23
_diffrn_reflns_number 35737
_diffrn_reflns_theta_full 25.00
_diffrn_reflns_theta_max 28.26
_diffrn_reflns_theta_min 3.67
_exptl_absorpt_coefficient_mu 0.620
_exptl_absorpt_correction_T_max 0.9696
_exptl_absorpt_correction_T_min 0.8965
_exptl_absorpt_correction_type multi-scan
_exptl_absorpt_process_details 'Sadabs (Bruker)'
_exptl_crystal_colour 'dark yellow'
_exptl_crystal_density_diffrn 1.275
_exptl_crystal_density_method 'not measured'
_exptl_crystal_description block
_exptl_crystal_F_000 1652
_exptl_crystal_size_max 0.18
_exptl_crystal_size_mid 0.10
_exptl_crystal_size_min 0.05
_refine_diff_density_max 0.515
_refine_diff_density_min -0.552
_refine_diff_density_rms 0.064
_refine_ls_extinction_method none
_refine_ls_goodness_of_fit_ref 1.034
_refine_ls_hydrogen_treatment constr
_refine_ls_matrix_type full
_refine_ls_number_parameters 451
_refine_ls_number_reflns 9960
_refine_ls_number_restraints 0
_refine_ls_restrained_S_all 1.034
_refine_ls_R_factor_all 0.0494
_refine_ls_R_factor_gt 0.0361
_refine_ls_shift/su_max 0.001
_refine_ls_shift/su_mean 0.000
_refine_ls_structure_factor_coef Fsqd
_refine_ls_weighting_details 'calc w=1/[\s^2^(Fo^2^)+(0.0402P)^2^+2.8382P] where P=(Fo^2^+2Fc^2^)/3'
_refine_ls_weighting_scheme calc
_refine_ls_wR_factor_gt 0.0865
_refine_ls_wR_factor_ref 0.0933
_reflns_number_gt 8039
_reflns_number_total 9960
_reflns_threshold_expression >2sigma(I)
_cod_data_source_file om900943m_si_003.cif
_cod_data_source_block 5-lut-iqnMe
_cod_original_sg_symbol_H-M 'P 21/c'
_cod_database_code 4067421

loop_
_symmetry_equiv_pos_as_xyz
'x, y, z'
'-x, y+1/2, -z+1/2'
'-x, -y, -z'
'x, -y-1/2, z-1/2'

loop_
_atom_site_label
_atom_site_type_symbol
_atom_site_fract_x
_atom_site_fract_y
_atom_site_fract_z
_atom_site_U_iso_or_equiv
_atom_site_adp_type
_atom_site_occupancy
_atom_site_symmetry_multiplicity
_atom_site_calc_flag
_atom_site_refinement_flags
Sc1 Sc 0.242094(18) 0.80781(2) 0.097751(18) 0.01238(8) Uani 1 1 d .
Fe1 Fe 0.405878(14) 0.763588(19) 0.201356(15) 0.01561(7) Uani 1 1 d .
Si1 Si 0.20991(3) 0.53474(4) 0.05988(3) 0.01484(10) Uani 1 1 d .
Si2 Si 0.29260(3) 1.05500(4) 0.04838(3) 0.01529(10) Uani 1 1 d .
N1 N 0.15967(8) 0.84503(11) 0.15053(8) 0.0146(3) Uani 1 1 d .
N2 N 0.15336(8) 0.81679(11) -0.02590(8) 0.0147(3) Uani 1 1 d .
N3 N 0.25068(8) 0.64907(11) 0.10068(8) 0.0140(3) Uani 1 1 d .
N4 N 0.30758(8) 0.93188(11) 0.08453(9) 0.0159(3) Uani 1 1 d .
C1 C 0.22766(11) 0.97045(16) 0.24968(11) 0.0229(4) Uani 1 1 d .
H1A H 0.2187 1.0155 0.2894 0.034 Uiso 1 1 calc R
H1B H 0.2417 1.0114 0.2108 0.034 Uiso 1 1 calc R
H1C H 0.2700 0.9230 0.2758 0.034 Uiso 1 1 calc R
C2 C 0.15461(10) 0.91105(14) 0.20826(10) 0.0163(3) Uani 1 1 d .
C3 C 0.09111(11) 0.92077(14) 0.23132(11) 0.0188(4) Uani 1 1 d .
H3A H 0.0893 0.9737 0.2669 0.023 Uiso 1 1 calc R
C4 C 0.02642(10) 0.85097(14) 0.20201(10) 0.0165(3) Uani 1 1 d .
C5 C -0.03353(11) 0.84297(15) 0.23432(11) 0.0211(4) Uani 1 1 d .
H5A H -0.0341 0.8876 0.2759 0.025 Uiso 1 1 calc R
C6 C -0.09193(11) 0.77080(16) 0.20631(11) 0.0227(4) Uani 1 1 d .
H6A H -0.1330 0.7679 0.2276 0.027 Uiso 1 1 calc R
C7 C -0.09071(11) 0.70291(15) 0.14734(11) 0.0210(4) Uani 1 1 d .
H7A H -0.1301 0.6526 0.1290 0.025 Uiso 1 1 calc R
C8 C -0.03120(10) 0.70921(14) 0.11534(10) 0.0179(4) Uani 1 1 d .
H8A H -0.0298 0.6622 0.0755 0.022 Uiso 1 1 calc R
C9 C 0.02619(10) 0.78342(13) 0.14099(10) 0.0150(3) Uani 1 1 d .
C10 C 0.08493(10) 0.79973(13) 0.09949(10) 0.0139(3) Uani 1 1 d .
H10A H 0.0967 0.7317 0.0810 0.017 Uiso 1 1 calc R
C11 C 0.04794(10) 0.86665(14) 0.02557(10) 0.0168(3) Uani 1 1 d .
H11A H -0.0084 0.8514 0.0044 0.020 Uiso 1 1 calc R
H11B H 0.0535 0.9390 0.0424 0.020 Uiso 1 1 calc R
C12 C 0.08060(10) 0.85472(13) -0.04109(10) 0.0151(3) Uani 1 1 d .
C13 C 0.03455(11) 0.88133(15) -0.11749(10) 0.0198(4) Uani 1 1 d .
H13A H -0.0158 0.9092 -0.1270 0.024 Uiso 1 1 calc R
C14 C 0.06226(11) 0.86716(15) -0.17973(11) 0.0224(4) Uani 1 1 d .
H14A H 0.0319 0.8870 -0.2320 0.027 Uiso 1 1 calc R
C15 C 0.13459(11) 0.82371(14) -0.16486(11) 0.0202(4) Uani 1 1 d .
H15A H 0.1536 0.8107 -0.2072 0.024 Uiso 1 1 calc R
C16 C 0.17921(11) 0.79925(13) -0.08771(10) 0.0169(4) Uani 1 1 d .
C17 C 0.25780(11) 0.75087(15) -0.07012(11) 0.0206(4) Uani 1 1 d .
H17A H 0.2811 0.7393 -0.0129 0.031 Uiso 1 1 calc R
H17B H 0.2914 0.7962 -0.0878 0.031 Uiso 1 1 calc R
H17C H 0.2522 0.6856 -0.0981 0.031 Uiso 1 1 calc R
C18 C 0.31966(10) 0.64832(13) 0.16611(10) 0.0159(3) Uani 1 1 d .
C19 C 0.39527(11) 0.61192(14) 0.17186(12) 0.0229(4) Uani 1 1 d .
H19A H 0.4096 0.5797 0.1281 0.027 Uiso 1 1 calc R
C20 C 0.44585(11) 0.62551(15) 0.25148(13) 0.0277(5) Uani 1 1 d .
H20A H 0.5016 0.6043 0.2728 0.033 Uiso 1 1 calc R
C21 C 0.40462(11) 0.67509(15) 0.29495(11) 0.0239(4) Uani 1 1 d .
H21A H 0.4258 0.6945 0.3522 0.029 Uiso 1 1 calc R
C22 C 0.32702(11) 0.68961(14) 0.24350(10) 0.0189(4) Uani 1 1 d .
H22A H 0.2846 0.7232 0.2581 0.023 Uiso 1 1 calc R
C23 C 0.38094(10) 0.89974(13) 0.13576(11) 0.0168(3) Uani 1 1 d .
C24 C 0.43658(11) 0.83796(15) 0.11547(12) 0.0215(4) Uani 1 1 d .
H24A H 0.4303 0.8108 0.0615 0.026 Uiso 1 1 calc R
C25 C 0.50256(11) 0.82327(16) 0.18490(13) 0.0253(4) Uani 1 1 d .
H25A H 0.5506 0.7846 0.1878 0.030 Uiso 1 1 calc R
C26 C 0.48866(11) 0.87300(15) 0.24901(12) 0.0241(4) Uani 1 1 d .
H26A H 0.5250 0.8754 0.3050 0.029 Uiso 1 1 calc R
C27 C 0.41403(10) 0.91908(14) 0.21979(11) 0.0195(4) Uani 1 1 d .
H27A H 0.3886 0.9586 0.2521 0.023 Uiso 1 1 calc R
C28 C 0.27169(12) 0.46190(16) 0.01292(12) 0.0258(4) Uani 1 1 d .
H28A H 0.2811 0.5040 -0.0282 0.039 Uiso 1 1 calc R
H28B H 0.2448 0.3992 -0.0110 0.039 Uiso 1 1 calc R
H28C H 0.3214 0.4446 0.0534 0.039 Uiso 1 1 calc R
C29 C 0.11473(11) 0.56066(15) -0.02019(12) 0.0235(4) Uani 1 1 d .
H29A H 0.1235 0.6043 -0.0608 0.035 Uiso 1 1 calc R
H29B H 0.0796 0.5951 0.0026 0.035 Uiso 1 1 calc R
H29C H 0.0915 0.4961 -0.0442 0.035 Uiso 1 1 calc R
C30 C 0.19295(11) 0.45003(14) 0.13882(11) 0.0194(4) Uani 1 1 d .
C31 C 0.27025(13) 0.41015(16) 0.19705(12) 0.0273(4) Uani 1 1 d .
H31A H 0.2599 0.3668 0.2370 0.041 Uiso 1 1 calc R
H31B H 0.3028 0.4679 0.2233 0.041 Uiso 1 1 calc R
H31C H 0.2973 0.3703 0.1680 0.041 Uiso 1 1 calc R
C32 C 0.15243(13) 0.51282(16) 0.18575(13) 0.0295(5) Uani 1 1 d .
H32A H 0.1436 0.4699 0.2267 0.044 Uiso 1 1 calc R
H32B H 0.1025 0.5378 0.1498 0.044 Uiso 1 1 calc R
H32C H 0.1853 0.5709 0.2108 0.044 Uiso 1 1 calc R
C33 C 0.14130(13) 0.35834(15) 0.10041(12) 0.0267(4) Uani 1 1 d .
H33A H 0.1334 0.3155 0.1419 0.040 Uiso 1 1 calc R
H33B H 0.1667 0.3183 0.0699 0.040 Uiso 1 1 calc R
H33C H 0.0909 0.3829 0.0650 0.040 Uiso 1 1 calc R
C34 C 0.32066(12) 1.15222(15) 0.13025(12) 0.0233(4) Uani 1 1 d .
H34A H 0.2923 1.1387 0.1669 0.035 Uiso 1 1 calc R
H34B H 0.3076 1.2206 0.1076 0.035 Uiso 1 1 calc R
H34C H 0.3767 1.1480 0.1589 0.035 Uiso 1 1 calc R
C35 C 0.18641(11) 1.07128(15) -0.00648(13) 0.0251(4) Uani 1 1 d .
H35A H 0.1570 1.0551 0.0288 0.038 Uiso 1 1 calc R
H35B H 0.1705 1.0253 -0.0523 0.038 Uiso 1 1 calc R
H35C H 0.1761 1.1420 -0.0247 0.038 Uiso 1 1 calc R
C36 C 0.35016(10) 1.08666(14) -0.02009(10) 0.0174(4) Uani 1 1 d .
C37 C 0.34463(12) 1.00045(15) -0.07942(11) 0.0242(4) Uani 1 1 d .
H37A H 0.3746 1.0188 -0.1137 0.036 Uiso 1 1 calc R
H37B H 0.2901 0.9899 -0.1119 0.036 Uiso 1 1 calc R
H37C H 0.3656 0.9375 -0.0506 0.036 Uiso 1 1 calc R
C38 C 0.43608(11) 1.10337(15) 0.02917(12) 0.0219(4) Uani 1 1 d .
H38A H 0.4653 1.1195 -0.0062 0.033 Uiso 1 1 calc R
H38B H 0.4572 1.0412 0.0590 0.033 Uiso 1 1 calc R
H38C H 0.4405 1.1600 0.0661 0.033 Uiso 1 1 calc R
C39 C 0.31854(12) 1.18520(15) -0.06668(12) 0.0244(4) Uani 1 1 d .
H39A H 0.3483 1.2008 -0.1017 0.037 Uiso 1 1 calc R
H39B H 0.3235 1.2417 -0.0295 0.037 Uiso 1 1 calc R
H39C H 0.2637 1.1758 -0.0985 0.037 Uiso 1 1 calc R
C1S C 0.44229(16) 0.0411(2) 0.43617(16) 0.0457(6) Uani 1 1 d .
H1SA H 0.4023 0.0695 0.3924 0.055 Uiso 1 1 calc R
C2S C 0.48855(16) 0.1040(2) 0.49478(17) 0.0432(6) Uani 1 1 d .
H2SA H 0.4809 0.1757 0.4910 0.052 Uiso 1 1 calc R
C3S C 0.54601(16) 0.0628(2) 0.55891(16) 0.0445(6) Uani 1 1 d .
H3SA H 0.5775 0.1060 0.5996 0.053 Uiso 1 1 calc R

loop_
_atom_site_aniso_label
_atom_site_aniso_U_11
_atom_site_aniso_U_22
_atom_site_aniso_U_33
_atom_site_aniso_U_23
_atom_site_aniso_U_13
_atom_site_aniso_U_12
Sc1 0.01247(15) 0.01202(15) 0.01299(15) 0.00074(12) 0.00473(12) 0.00089(12)
Fe1 0.01180(12) 0.01394(13) 0.01947(13) 0.00280(10) 0.00313(10) 0.00041(9)
Si1 0.0176(2) 0.0130(2) 0.0142(2) -0.00116(18) 0.00576(19) -0.00015(18)
Si2 0.0145(2) 0.0125(2) 0.0188(2) 0.00136(18) 0.00534(19) 0.00087(18)
N1 0.0135(7) 0.0161(7) 0.0138(7) -0.0010(6) 0.0039(6) 0.0013(6)
N2 0.0172(7) 0.0125(7) 0.0153(7) 0.0006(5) 0.0066(6) -0.0003(6)
N3 0.0132(7) 0.0132(7) 0.0149(7) 0.0003(5) 0.0037(6) 0.0002(5)
N4 0.0144(7) 0.0150(7) 0.0181(7) 0.0032(6) 0.0052(6) 0.0013(6)
C1 0.0228(9) 0.0259(10) 0.0204(9) -0.0060(8) 0.0075(8) -0.0040(8)
C2 0.0181(8) 0.0159(8) 0.0135(8) -0.0001(6) 0.0033(7) 0.0008(7)
C3 0.0209(9) 0.0190(9) 0.0174(8) -0.0038(7) 0.0077(7) 0.0014(7)
C4 0.0155(8) 0.0186(9) 0.0151(8) 0.0025(7) 0.0048(7) 0.0049(7)
C5 0.0188(9) 0.0265(10) 0.0203(9) -0.0020(8) 0.0096(7) 0.0044(7)
C6 0.0152(9) 0.0330(11) 0.0214(9) 0.0031(8) 0.0081(7) 0.0036(8)
C7 0.0143(8) 0.0268(10) 0.0195(9) 0.0029(8) 0.0027(7) -0.0014(7)
C8 0.0181(9) 0.0211(9) 0.0140(8) -0.0005(7) 0.0045(7) 0.0016(7)
C9 0.0142(8) 0.0171(8) 0.0137(8) 0.0020(6) 0.0048(7) 0.0031(7)
C10 0.0129(8) 0.0161(8) 0.0131(8) -0.0009(6) 0.0050(6) 0.0021(6)
C11 0.0157(8) 0.0197(9) 0.0147(8) 0.0029(7) 0.0048(7) 0.0051(7)
C12 0.0164(8) 0.0136(8) 0.0148(8) -0.0009(6) 0.0043(7) -0.0023(6)
C13 0.0173(9) 0.0228(9) 0.0160(8) 0.0021(7) 0.0013(7) -0.0002(7)
C14 0.0238(10) 0.0276(10) 0.0127(8) 0.0013(7) 0.0020(7) -0.0051(8)
C15 0.0267(10) 0.0211(9) 0.0148(8) -0.0011(7) 0.0095(8) -0.0054(8)
C16 0.0214(9) 0.0136(8) 0.0175(8) 0.0003(7) 0.0088(7) -0.0032(7)
C17 0.0250(10) 0.0212(9) 0.0202(9) 0.0015(7) 0.0136(8) 0.0026(7)
C18 0.0169(8) 0.0110(8) 0.0189(8) 0.0033(6) 0.0047(7) -0.0006(6)
C19 0.0186(9) 0.0149(9) 0.0344(11) 0.0004(8) 0.0079(8) 0.0016(7)
C20 0.0169(9) 0.0173(9) 0.0392(12) 0.0081(8) -0.0033(8) 0.0007(7)
C21 0.0238(10) 0.0212(10) 0.0201(9) 0.0079(7) -0.0012(8) -0.0051(8)
C22 0.0206(9) 0.0184(9) 0.0164(8) 0.0038(7) 0.0043(7) -0.0028(7)
C23 0.0152(8) 0.0122(8) 0.0232(9) 0.0031(7) 0.0068(7) -0.0016(6)
C24 0.0180(9) 0.0220(9) 0.0274(10) 0.0057(8) 0.0115(8) 0.0021(7)
C25 0.0142(9) 0.0240(10) 0.0383(11) 0.0086(9) 0.0098(8) 0.0008(7)
C26 0.0175(9) 0.0188(9) 0.0303(10) 0.0048(8) 0.0004(8) -0.0049(7)
C27 0.0179(9) 0.0143(8) 0.0241(9) 0.0004(7) 0.0040(7) -0.0035(7)
C28 0.0333(11) 0.0223(10) 0.0266(10) -0.0057(8) 0.0162(9) -0.0002(8)
C29 0.0254(10) 0.0171(9) 0.0225(9) -0.0015(7) 0.0009(8) -0.0031(8)
C30 0.0272(10) 0.0145(8) 0.0177(8) -0.0015(7) 0.0091(8) -0.0047(7)
C31 0.0370(12) 0.0190(10) 0.0214(9) 0.0032(8) 0.0039(9) -0.0039(8)
C32 0.0405(12) 0.0255(11) 0.0323(11) -0.0056(9) 0.0250(10) -0.0092(9)
C33 0.0371(12) 0.0211(10) 0.0210(9) -0.0013(8) 0.0085(9) -0.0107(9)
C34 0.0278(10) 0.0170(9) 0.0267(10) -0.0030(8) 0.0115(8) 0.0007(8)
C35 0.0181(9) 0.0194(9) 0.0356(11) 0.0066(8) 0.0062(8) 0.0014(7)
C36 0.0194(9) 0.0143(8) 0.0186(8) 0.0022(7) 0.0064(7) -0.0005(7)
C37 0.0316(11) 0.0211(10) 0.0214(9) 0.0002(7) 0.0108(8) -0.0011(8)
C38 0.0182(9) 0.0223(10) 0.0267(10) 0.0017(8) 0.0095(8) -0.0013(7)
C39 0.0282(10) 0.0198(10) 0.0257(10) 0.0069(8) 0.0096(8) 0.0012(8)
C1S 0.0440(15) 0.0472(16) 0.0452(15) 0.0047(12) 0.0141(12) 0.0077(12)
C2S 0.0512(15) 0.0278(12) 0.0590(16) -0.0010(11) 0.0298(14) 0.0040(11)
C3S 0.0486(15) 0.0402(14) 0.0474(15) -0.0110(12) 0.0197(13) -0.0046(12)

loop_
_atom_type_symbol
_atom_type_description
_atom_type_scat_dispersion_real
_atom_type_scat_dispersion_imag
_atom_type_scat_source
C C 0.0033 0.0016 'International Tables Vol C Tables 4.2.6.8 and 6.1.1.4'
H H 0.0000 0.0000 'International Tables Vol C Tables 4.2.6.8 and 6.1.1.4'
N N 0.0061 0.0033 'International Tables Vol C Tables 4.2.6.8 and 6.1.1.4'
Si Si 0.0817 0.0704 'International Tables Vol C Tables 4.2.6.8 and 6.1.1.4'
Sc Sc 0.2519 0.3716 'International Tables Vol C Tables 4.2.6.8 and 6.1.1.4'
Fe Fe 0.3463 0.8444 'International Tables Vol C Tables 4.2.6.8 and 6.1.1.4'

loop_
_geom_angle_atom_site_label_1
_geom_angle_atom_site_label_2
_geom_angle_atom_site_label_3
_geom_angle
_geom_angle_site_symmetry_1
N4 Sc1 N3 137.90(6) .
N4 Sc1 N1 113.50(6) .
N3 Sc1 N1 106.35(6) .
N4 Sc1 N2 95.62(6) .
N3 Sc1 N2 95.71(5) .
N1 Sc1 N2 92.44(5) .
N4 Sc1 C18 116.17(6) .
N3 Sc1 C18 32.71(5) .
N1 Sc1 C18 109.75(6) .
N2 Sc1 C18 127.01(5) .
N4 Sc1 C23 31.34(5) .
N3 Sc1 C23 112.67(6) .
N1 Sc1 C23 123.00(6) .
N2 Sc1 C23 122.00(5) .
C18 Sc1 C23 85.55(5) .
N4 Sc1 Fe1 74.30(4) .
N3 Sc1 Fe1 74.98(4) .
N1 Sc1 Fe1 119.09(4) .
N2 Sc1 Fe1 148.42(4) .
C18 Sc1 Fe1 43.81(4) .
C23 Sc1 Fe1 42.96(4) .
C25 Fe1 C20 101.79(8) .
C25 Fe1 C21 125.75(8) .
C20 Fe1 C21 40.36(9) .
C25 Fe1 C19 110.25(8) .
C20 Fe1 C19 40.78(8) .
C21 Fe1 C19 68.58(8) .
C25 Fe1 C26 40.48(8) .
C20 Fe1 C26 109.40(8) .
C21 Fe1 C26 105.39(8) .
C19 Fe1 C26 141.12(8) .
C25 Fe1 C24 40.73(8) .
C20 Fe1 C24 127.09(8) .
C21 Fe1 C24 164.83(8) .
C19 Fe1 C24 107.08(8) .
C26 Fe1 C24 68.33(8) .
C25 Fe1 C27 67.97(8) .
C20 Fe1 C27 144.03(8) .
C21 Fe1 C27 116.72(8) .
C19 Fe1 C27 174.59(8) .
C26 Fe1 C27 40.41(7) .
C24 Fe1 C27 68.11(8) .
C25 Fe1 C22 166.03(8) .
C20 Fe1 C22 67.40(8) .
C21 Fe1 C22 40.29(7) .
C19 Fe1 C22 67.89(8) .
C26 Fe1 C22 132.81(8) .
C24 Fe1 C22 153.08(7) .
C27 Fe1 C22 115.14(8) .
C25 Fe1 C23 68.24(7) .
C20 Fe1 C23 167.59(8) .
C21 Fe1 C23 151.68(8) .
C19 Fe1 C23 134.11(8) .
C26 Fe1 C23 68.26(7) .
C24 Fe1 C23 40.51(7) .
C27 Fe1 C23 40.56(7) .
C22 Fe1 C23 123.59(7) .
C25 Fe1 C18 145.31(8) .
C20 Fe1 C18 67.63(7) .
C21 Fe1 C18 68.16(7) .
C19 Fe1 C18 40.12(7) .
C26 Fe1 C18 173.06(8) .
C24 Fe1 C18 118.56(7) .
C27 Fe1 C18 139.35(7) .
C22 Fe1 C18 40.46(7) .
C23 Fe1 C18 116.05(7) .
C25 Fe1 Sc1 124.60(6) .
C20 Fe1 Sc1 125.30(6) .
C21 Fe1 Sc1 109.47(6) .
C19 Fe1 Sc1 92.28(5) .
C26 Fe1 Sc1 124.40(6) .
C24 Fe1 Sc1 84.91(5) .
C27 Fe1 Sc1 84.91(5) .
C22 Fe1 Sc1 69.27(5) .
C23 Fe1 Sc1 60.40(5) .
C18 Fe1 Sc1 57.78(5) .
N3 Si1 C29 108.91(8) .
N3 Si1 C28 113.14(8) .
C29 Si1 C28 106.95(9) .
N3 Si1 C30 110.33(8) .
C29 Si1 C30 109.48(9) .
C28 Si1 C30 107.94(9) .
N4 Si2 C35 108.04(8) .
N4 Si2 C34 111.97(8) .
C35 Si2 C34 107.20(9) .
N4 Si2 C36 113.08(8) .
C35 Si2 C36 109.60(9) .
C34 Si2 C36 106.79(9) .
C2 N1 C10 115.70(14) .
C2 N1 Sc1 136.79(12) .
C10 N1 Sc1 106.32(10) .
C12 N2 C16 118.84(15) .
C12 N2 Sc1 123.05(11) .
C16 N2 Sc1 117.16(12) .
C18 N3 Si1 119.14(12) .
C18 N3 Sc1 93.83(10) .
Si1 N3 Sc1 147.02(8) .
C23 N4 Si2 121.30(12) .
C23 N4 Sc1 98.59(10) .
Si2 N4 Sc1 138.55(8) .
C2 C1 H1A 109.5 .
C2 C1 H1B 109.5 .
H1A C1 H1B 109.5 .
C2 C1 H1C 109.5 .
H1A C1 H1C 109.5 .
H1B C1 H1C 109.5 .
C3 C2 N1 124.50(16) .
C3 C2 C1 120.37(16) .
N1 C2 C1 115.04(15) .
C2 C3 C4 120.39(16) .
C2 C3 H3A 119.8 .
C4 C3 H3A 119.8 .
C5 C4 C9 118.32(17) .
C5 C4 C3 123.56(17) .
C9 C4 C3 118.00(16) .
C6 C5 C4 120.88(18) .
C6 C5 H5A 119.6 .
C4 C5 H5A 119.6 .
C7 C6 C5 120.39(17) .
C7 C6 H6A 119.8 .
C5 C6 H6A 119.8 .
C6 C7 C8 119.35(18) .
C6 C7 H7A 120.3 .
C8 C7 H7A 120.3 .
C9 C8 C7 120.80(17) .
C9 C8 H8A 119.6 .
C7 C8 H8A 119.6 .
C8 C9 C4 120.19(16) .
C8 C9 C10 121.16(16) .
C4 C9 C10 118.42(16) .
N1 C10 C9 114.24(14) .
N1 C10 C11 110.33(14) .
C9 C10 C11 108.90(14) .
N1 C10 H10A 107.7 .
C9 C10 H10A 107.7 .
C11 C10 H10A 107.7 .
C12 C11 C10 116.36(14) .
C12 C11 H11A 108.2 .
C10 C11 H11A 108.2 .
C12 C11 H11B 108.2 .
C10 C11 H11B 108.2 .
H11A C11 H11B 107.4 .
N2 C12 C13 121.17(16) .
N2 C12 C11 119.93(15) .
C13 C12 C11 118.89(16) .
C14 C13 C12 119.74(17) .
C14 C13 H13A 120.1 .
C12 C13 H13A 120.1 .
C15 C14 C13 119.06(17) .
C15 C14 H14A 120.5 .
C13 C14 H14A 120.5 .
C14 C15 C16 119.49(17) .
C14 C15 H15A 120.3 .
C16 C15 H15A 120.3 .
N2 C16 C15 121.57(17) .
N2 C16 C17 117.94(16) .
C15 C16 C17 120.48(16) .
C16 C17 H17A 109.5 .
C16 C17 H17B 109.5 .
H17A C17 H17B 109.5 .
C16 C17 H17C 109.5 .
H17A C17 H17C 109.5 .
H17B C17 H17C 109.5 .
N3 C18 C19 129.52(17) .
N3 C18 C22 124.33(16) .
C19 C18 C22 106.13(16) .
N3 C18 Fe1 127.77(12) .
C19 C18 Fe1 67.30(10) .
C22 C18 Fe1 68.19(10) .
N3 C18 Sc1 53.46(8) .
C19 C18 Sc1 131.62(12) .
C22 C18 Sc1 90.62(11) .
Fe1 C18 Sc1 78.41(5) .
C20 C19 C18 108.39(18) .
C20 C19 Fe1 69.37(11) .
C18 C19 Fe1 72.58(10) .
C20 C19 H19A 125.8 .
C18 C19 H19A 125.8 .
Fe1 C19 H19A 125.8 .
C21 C20 C19 108.84(17) .
C21 C20 Fe1 69.89(11) .
C19 C20 Fe1 69.85(11) .
C21 C20 H20A 125.6 .
C19 C20 H20A 125.6 .
Fe1 C20 H20A 125.6 .
C20 C21 C22 107.76(17) .
C20 C21 Fe1 69.75(11) .
C22 C21 Fe1 71.07(10) .
C20 C21 H21A 126.1 .
C22 C21 H21A 126.1 .
Fe1 C21 H21A 126.1 .
C21 C22 C18 108.77(17) .
C21 C22 Fe1 68.64(11) .
C18 C22 Fe1 71.35(10) .
C21 C22 H22A 125.6 .
C18 C22 H22A 125.6 .
Fe1 C22 H22A 125.6 .
N4 C23 C24 126.97(17) .
N4 C23 C27 126.83(16) .
C24 C23 C27 106.16(16) .
N4 C23 Fe1 126.71(12) .
C24 C23 Fe1 67.91(10) .
C27 C23 Fe1 68.28(10) .
N4 C23 Sc1 50.07(8) .
C24 C23 Sc1 111.78(12) .
C27 C23 Sc1 111.89(12) .
Fe1 C23 Sc1 76.64(5) .
C25 C24 C23 108.54(17) .
C25 C24 Fe1 69.23(11) .
C23 C24 Fe1 71.58(10) .
C25 C24 H24A 125.7 .
C23 C24 H24A 125.7 .
Fe1 C24 H24A 125.7 .
C26 C25 C24 108.43(17) .
C26 C25 Fe1 70.11(11) .
C24 C25 Fe1 70.04(11) .
C26 C25 H25A 125.8 .
C24 C25 H25A 125.8 .
Fe1 C25 H25A 125.8 .
C25 C26 C27 107.96(17) .
C25 C26 Fe1 69.41(11) .
C27 C26 Fe1 70.25(11) .
C25 C26 H26A 126.0 .
C27 C26 H26A 126.0 .
Fe1 C26 H26A 126.0 .
C26 C27 C23 108.87(17) .
C26 C27 Fe1 69.34(11) .
C23 C27 Fe1 71.16(10) .
C26 C27 H27A 125.6 .
C23 C27 H27A 125.6 .
Fe1 C27 H27A 125.6 .
Si1 C28 H28A 109.5 .
Si1 C28 H28B 109.5 .
H28A C28 H28B 109.5 .
Si1 C28 H28C 109.5 .
H28A C28 H28C 109.5 .
H28B C28 H28C 109.5 .
Si1 C29 H29A 109.5 .
Si1 C29 H29B 109.5 .
H29A C29 H29B 109.5 .
Si1 C29 H29C 109.5 .
H29A C29 H29C 109.5 .
H29B C29 H29C 109.5 .
C32 C30 C31 108.24(16) .
C32 C30 C33 109.14(16) .
C31 C30 C33 108.82(16) .
C32 C30 Si1 108.85(13) .
C31 C30 Si1 111.15(13) .
C33 C30 Si1 110.59(12) .
C30 C31 H31A 109.5 .
C30 C31 H31B 109.5 .
H31A C31 H31B 109.5 .
C30 C31 H31C 109.5 .
H31A C31 H31C 109.5 .
H31B C31 H31C 109.5 .
C30 C32 H32A 109.5 .
C30 C32 H32B 109.5 .
H32A C32 H32B 109.5 .
C30 C32 H32C 109.5 .
H32A C32 H32C 109.5 .
H32B C32 H32C 109.5 .
C30 C33 H33A 109.5 .
C30 C33 H33B 109.5 .
H33A C33 H33B 109.5 .
C30 C33 H33C 109.5 .
H33A C33 H33C 109.5 .
H33B C33 H33C 109.5 .
Si2 C34 H34A 109.5 .
Si2 C34 H34B 109.5 .
H34A C34 H34B 109.5 .
Si2 C34 H34C 109.5 .
H34A C34 H34C 109.5 .
H34B C34 H34C 109.5 .
Si2 C35 H35A 109.5 .
Si2 C35 H35B 109.5 .
H35A C35 H35B 109.5 .
Si2 C35 H35C 109.5 .
H35A C35 H35C 109.5 .
H35B C35 H35C 109.5 .
C37 C36 C38 108.69(16) .
C37 C36 C39 108.51(15) .
C38 C36 C39 108.44(15) .
C37 C36 Si2 111.28(13) .
C38 C36 Si2 109.80(12) .
C39 C36 Si2 110.05(13) .
C36 C37 H37A 109.5 .
C36 C37 H37B 109.5 .
H37A C37 H37B 109.5 .
C36 C37 H37C 109.5 .
H37A C37 H37C 109.5 .
H37B C37 H37C 109.5 .
C36 C38 H38A 109.5 .
C36 C38 H38B 109.5 .
H38A C38 H38B 109.5 .
C36 C38 H38C 109.5 .
H38A C38 H38C 109.5 .
H38B C38 H38C 109.5 .
C36 C39 H39A 109.5 .
C36 C39 H39B 109.5 .
H39A C39 H39B 109.5 .
C36 C39 H39C 109.5 .
H39A C39 H39C 109.5 .
H39B C39 H39C 109.5 .
C3S C1S C2S 120.0(3) 3_656
C3S C1S H1SA 120.0 3_656
C2S C1S H1SA 120.0 .
C1S C2S C3S 120.0(2) .
C1S C2S H2SA 120.0 .
C3S C2S H2SA 120.0 .
C1S C3S C2S 119.9(3) 3_656
C1S C3S H3SA 120.0 3_656
C2S C3S H3SA 120.0 .

loop_
_geom_bond_atom_site_label_1
_geom_bond_atom_site_label_2
_geom_bond_distance
_geom_bond_site_symmetry_2
Sc1 N4 2.0793(15) .
Sc1 N3 2.0864(15) .
Sc1 N1 2.0867(15) .
Sc1 N2 2.2660(15) .
Sc1 C18 2.5911(17) .
Sc1 C23 2.6811(18) .
Sc1 Fe1 3.0001(4) .
Fe1 C25 2.0415(19) .
Fe1 C20 2.0436(19) .
Fe1 C21 2.0453(19) .
Fe1 C19 2.0499(19) .
Fe1 C26 2.0507(19) .
Fe1 C24 2.0522(19) .
Fe1 C27 2.0627(19) .
Fe1 C22 2.0774(18) .
Fe1 C23 2.1013(17) .
Fe1 C18 2.1201(17) .
Si1 N3 1.7235(15) .
Si1 C29 1.8761(19) .
Si1 C28 1.879(2) .
Si1 C30 1.9034(19) .
Si2 N4 1.7266(15) .
Si2 C35 1.8690(19) .
Si2 C34 1.8797(19) .
Si2 C36 1.9099(19) .
N1 C2 1.375(2) .
N1 C10 1.488(2) .
N2 C12 1.358(2) .
N2 C16 1.361(2) .
N3 C18 1.403(2) .
N4 C23 1.410(2) .
C1 C2 1.507(3) .
C1 H1A 0.9800 .
C1 H1B 0.9800 .
C1 H1C 0.9800 .
C2 C3 1.362(3) .
C3 C4 1.447(3) .
C3 H3A 0.9500 .
C4 C5 1.404(2) .
C4 C9 1.406(2) .
C5 C6 1.388(3) .
C5 H5A 0.9500 .
C6 C7 1.387(3) .
C6 H6A 0.9500 .
C7 C8 1.391(3) .
C7 H7A 0.9500 .
C8 C9 1.390(3) .
C8 H8A 0.9500 .
C9 C10 1.512(2) .
C10 C11 1.542(2) .
C10 H10A 1.0000 .
C11 C12 1.511(2) .
C11 H11A 0.9900 .
C11 H11B 0.9900 .
C12 C13 1.389(2) .
C13 C14 1.383(3) .
C13 H13A 0.9500 .
C14 C15 1.380(3) .
C14 H14A 0.9500 .
C15 C16 1.386(3) .
C15 H15A 0.9500 .
C16 C17 1.503(3) .
C17 H17A 0.9800 .
C17 H17B 0.9800 .
C17 H17C 0.9800 .
C18 C19 1.432(2) .
C18 C22 1.452(2) .
C19 C20 1.426(3) .
C19 H19A 1.0000 .
C20 C21 1.411(3) .
C20 H20A 1.0000 .
C21 C22 1.420(3) .
C21 H21A 1.0000 .
C22 H22A 1.0000 .
C23 C24 1.439(3) .
C23 C27 1.444(3) .
C24 C25 1.425(3) .
C24 H24A 1.0000 .
C25 C26 1.416(3) .
C25 H25A 1.0000 .
C26 C27 1.421(3) .
C26 H26A 1.0000 .
C27 H27A 1.0000 .
C28 H28A 0.9800 .
C28 H28B 0.9800 .
C28 H28C 0.9800 .
C29 H29A 0.9800 .
C29 H29B 0.9800 .
C29 H29C 0.9800 .
C30 C32 1.533(3) .
C30 C31 1.538(3) .
C30 C33 1.540(3) .
C31 H31A 0.9800 .
C31 H31B 0.9800 .
C31 H31C 0.9800 .
C32 H32A 0.9800 .
C32 H32B 0.9800 .
C32 H32C 0.9800 .
C33 H33A 0.9800 .
C33 H33B 0.9800 .
C33 H33C 0.9800 .
C34 H34A 0.9800 .
C34 H34B 0.9800 .
C34 H34C 0.9800 .
C35 H35A 0.9800 .
C35 H35B 0.9800 .
C35 H35C 0.9800 .
C36 C37 1.531(3) .
C36 C38 1.536(3) .
C36 C39 1.541(2) .
C37 H37A 0.9800 .
C37 H37B 0.9800 .
C37 H37C 0.9800 .
C38 H38A 0.9800 .
C38 H38B 0.9800 .
C38 H38C 0.9800 .
C39 H39A 0.9800 .
C39 H39B 0.9800 .
C39 H39C 0.9800 .
C1S C3S 1.377(4) 3_656
C1S C2S 1.378(4) .
C1S H1SA 0.9500 .
C2S C3S 1.380(4) .
C2S H2SA 0.9500 .
C3S C1S 1.377(4) 3_656
C3S H3SA 0.9500 .
